data_1502943
loop_
_publ_author_name
'Konishi, Hideyuki'
'Lam, Tin Yiu'
'Malerich, Jeremiah P.'
'Rawal, Viresh H.'

_publ_section_title
;
 Enantioselective alpha-amination of 1,3-dicarbonyl compounds using
 squaramide derivatives as hydrogen bonding catalysts.
;
_journal_issue 9
_journal_name_full 'Organic letters'
_journal_page_first 2028
_journal_page_last 2031
_journal_paper_doi 10.1021/ol1005104
_journal_volume 12
_journal_year 2010
_chemical_absolute_configuration rm
_chemical_formula_sum 'C18 H24 N2 O7'
_chemical_formula_weight 380.39
_chemical_name_systematic
; 
 ? 
;
_space_group_IT_number 4
_symmetry_space_group_name_Hall 'P 2yb'
_symmetry_space_group_name_H-M 'P 1 21 1'
_atom_sites_solution_hydrogens geom
_atom_sites_solution_primary direct
_atom_sites_solution_secondary difmap
_audit_creation_method SHELXL-97
_cell_angle_alpha 90.00
_cell_angle_beta 92.499(3)
_cell_angle_gamma 90.00
_cell_formula_units_Z 2
_cell_length_a 8.8090(16)
_cell_length_b 9.2002(17)
_cell_length_c 11.103(2)
_cell_measurement_reflns_used 1024
_cell_measurement_temperature 100(2)
_cell_measurement_theta_max 28.29
_cell_measurement_theta_min 1.84
_cell_volume 899.0(3)
_computing_structure_refinement 'SHELXL-97 (Sheldrick, 2008)'
_computing_structure_solution 'SHELXS-97 (Sheldrick, 2008)'
_diffrn_ambient_temperature 100(2)
_diffrn_measured_fraction_theta_full 0.972
_diffrn_measured_fraction_theta_max 0.972
_diffrn_radiation_monochromator graphite
_diffrn_radiation_source 'fine-focus sealed tube'
_diffrn_radiation_type MoK\a
_diffrn_radiation_wavelength 0.71073
_diffrn_reflns_av_R_equivalents 0.0260
_diffrn_reflns_av_sigmaI/netI 0.0391
_diffrn_reflns_limit_h_max 11
_diffrn_reflns_limit_h_min -11
_diffrn_reflns_limit_k_max 11
_diffrn_reflns_limit_k_min -12
_diffrn_reflns_limit_l_max 14
_diffrn_reflns_limit_l_min -14
_diffrn_reflns_number 10783
_diffrn_reflns_theta_full 28.29
_diffrn_reflns_theta_max 28.29
_diffrn_reflns_theta_min 1.84
_exptl_absorpt_coefficient_mu 0.109
_exptl_absorpt_correction_T_max 0.9578
_exptl_absorpt_correction_T_min 0.9578
_exptl_absorpt_correction_type multi-scan
_exptl_absorpt_process_details
;
absorption corrections were made based on correspondance of
equivalent intensities usingprogram SADABS (G. Sheldrick, Bruker 
Analytical X-ray Systems, Madison, WI)
;
_exptl_crystal_density_diffrn 1.405
_exptl_crystal_density_method 'not measured'
_exptl_crystal_F_000 404
_exptl_crystal_size_max 0.40
_exptl_crystal_size_mid 0.40
_exptl_crystal_size_min 0.40
_refine_diff_density_max 0.308
_refine_diff_density_min -0.201
_refine_diff_density_rms 0.049
_refine_ls_abs_structure_details 'Flack H D (1983), Acta Cryst. A39, 876-881'
_refine_ls_abs_structure_Flack -0.2(7)
_refine_ls_extinction_method none
_refine_ls_goodness_of_fit_ref 0.925
_refine_ls_hydrogen_treatment constr
_refine_ls_matrix_type full
_refine_ls_number_parameters 248
_refine_ls_number_reflns 4237
_refine_ls_number_restraints 1
_refine_ls_restrained_S_all 0.925
_refine_ls_R_factor_all 0.0411
_refine_ls_R_factor_gt 0.0389
_refine_ls_shift/su_max 0.016
_refine_ls_shift/su_mean 0.000
_refine_ls_structure_factor_coef Fsqd
_refine_ls_weighting_details 'calc w=1/[\s^2^(Fo^2^)+(0.0655P)^2^+0.0000P] where P=(Fo^2^+2Fc^2^)/3'
_refine_ls_weighting_scheme calc
_refine_ls_wR_factor_gt 0.0934
_refine_ls_wR_factor_ref 0.0947
_reflns_number_gt 3966
_reflns_number_total 4237
_reflns_threshold_expression >2sigma(I)
_cod_data_source_file ol1005104_si_002.cif
_cod_data_source_block lam02s
_cod_original_sg_symbol_H-M P21
_cod_database_code 1502943

loop_
_symmetry_equiv_pos_as_xyz
'x, y, z'
'-x, y+1/2, -z'

loop_
_atom_site_label
_atom_site_type_symbol
_atom_site_fract_x
_atom_site_fract_y
_atom_site_fract_z
_atom_site_U_iso_or_equiv
_atom_site_adp_type
_atom_site_occupancy
_atom_site_symmetry_multiplicity
_atom_site_calc_flag
_atom_site_refinement_flags
C1 C 0.80082(17) 1.0379(2) 0.59102(16) 0.0226(4) Uani 1 1 d .
H1A H 0.8423 1.0926 0.5242 0.034 Uiso 1 1 calc R
H1B H 0.8595 0.9484 0.6043 0.034 Uiso 1 1 calc R
H1C H 0.8071 1.0973 0.6643 0.034 Uiso 1 1 calc R
C2 C 0.53744(17) 1.06626(17) 0.62626(14) 0.0149(3) Uani 1 1 d .
C3 C 0.37528(17) 1.01850(18) 0.58736(14) 0.0147(3) Uani 1 1 d .
C4 C 0.35999(19) 0.90801(18) 0.48418(15) 0.0179(3) Uani 1 1 d .
H4A H 0.3566 0.8076 0.5160 0.021 Uiso 1 1 calc R
H4B H 0.4463 0.9163 0.4304 0.021 Uiso 1 1 calc R
C5 C 0.2097(2) 0.9472(2) 0.41639(15) 0.0210(4) Uani 1 1 d .
H5A H 0.2066 0.9094 0.3328 0.025 Uiso 1 1 calc R
H5B H 0.1213 0.9093 0.4586 0.025 Uiso 1 1 calc R
C6 C 0.2140(2) 1.1138(2) 0.41847(15) 0.0217(4) Uani 1 1 d .
H6A H 0.2831 1.1517 0.3579 0.026 Uiso 1 1 calc R
H6B H 0.1113 1.1549 0.4021 0.026 Uiso 1 1 calc R
C7 C 0.27306(18) 1.15109(19) 0.54594(14) 0.0172(3) Uani 1 1 d .
H7 H 0.3314 1.2444 0.5483 0.021 Uiso 1 1 calc R
C8 C 0.16601(18) 1.04831(18) 0.71317(14) 0.0167(3) Uani 1 1 d .
C9 C 0.24763(18) 0.73093(18) 0.73831(14) 0.0159(3) Uani 1 1 d .
C10 C 0.28386(18) 0.60154(18) 0.81853(14) 0.0153(3) Uani 1 1 d .
C11 C 0.2762(2) 0.45310(19) 0.75631(15) 0.0198(4) Uani 1 1 d .
H11A H 0.3644 0.4378 0.7055 0.024 Uiso 1 1 calc R
H11B H 0.1812 0.4423 0.7060 0.024 Uiso 1 1 calc R
C12 C 0.2798(2) 0.34718(19) 0.86453(15) 0.0196(3) Uani 1 1 d .
H12A H 0.3706 0.2838 0.8645 0.023 Uiso 1 1 calc R
H12B H 0.1874 0.2858 0.8634 0.023 Uiso 1 1 calc R
C13 C 0.28604(18) 0.45109(17) 0.97559(14) 0.0159(3) Uani 1 1 d .
C14 C 0.44163(18) 0.51979(18) 0.96966(14) 0.0166(3) Uani 1 1 d .
C15 C 0.01968(18) 0.5455(2) 0.89910(16) 0.0203(3) Uani 1 1 d .
H15A H -0.0344 0.5301 0.9733 0.030 Uiso 1 1 calc R
H15B H 0.0143 0.4568 0.8501 0.030 Uiso 1 1 calc R
H15C H -0.0275 0.6260 0.8535 0.030 Uiso 1 1 calc R
C16 C 0.18625(18) 0.58206(17) 0.93092(14) 0.0157(3) Uani 1 1 d .
C17 C 0.1929(2) 0.71197(19) 1.01695(15) 0.0194(3) Uani 1 1 d .
H17A H 0.1471 0.7970 0.9765 0.029 Uiso 1 1 calc R
H17B H 0.2991 0.7332 1.0406 0.029 Uiso 1 1 calc R
H17C H 0.1369 0.6890 1.0889 0.029 Uiso 1 1 calc R
C18 C 0.2553(2) 0.38130(19) 1.09559(15) 0.0197(4) Uani 1 1 d .
H18A H 0.3181 0.2940 1.1064 0.030 Uiso 1 1 calc R
H18B H 0.1477 0.3546 1.0972 0.030 Uiso 1 1 calc R
H18C H 0.2801 0.4502 1.1608 0.030 Uiso 1 1 calc R
N1 N 0.29824(15) 0.97637(15) 0.69484(12) 0.0155(3) Uani 1 1 d .
N2 N 0.33633(15) 0.85129(14) 0.75757(12) 0.0154(3) Uani 1 1 d .
H2 H 0.4156 0.8490 0.8086 0.018 Uiso 1 1 calc R
O1 O 0.64229(13) 1.00140(14) 0.56160(11) 0.0213(3) Uani 1 1 d .
O2 O 0.56361(14) 1.15252(14) 0.70559(11) 0.0236(3) Uani 1 1 d .
O3 O 0.14863(13) 1.15339(13) 0.62782(10) 0.0194(3) Uani 1 1 d .
O4 O 0.07782(13) 1.02773(14) 0.79068(10) 0.0224(3) Uani 1 1 d .
O5 O 0.14458(13) 0.72537(13) 0.66177(10) 0.0200(3) Uani 1 1 d .
O6 O 0.43768(12) 0.61366(13) 0.87348(10) 0.0173(2) Uani 1 1 d .
O7 O 0.55611(13) 0.50114(14) 1.03031(11) 0.0222(3) Uani 1 1 d .

loop_
_atom_site_aniso_label
_atom_site_aniso_U_11
_atom_site_aniso_U_22
_atom_site_aniso_U_33
_atom_site_aniso_U_23
_atom_site_aniso_U_13
_atom_site_aniso_U_12
C1 0.0114(7) 0.0301(10) 0.0264(9) 0.0028(8) 0.0003(6) -0.0006(7)
C2 0.0150(7) 0.0154(8) 0.0142(7) 0.0044(6) -0.0003(6) -0.0001(6)
C3 0.0136(7) 0.0152(7) 0.0153(7) 0.0014(6) 0.0013(6) 0.0003(6)
C4 0.0179(8) 0.0194(8) 0.0164(8) -0.0017(6) 0.0011(6) -0.0004(7)
C5 0.0185(8) 0.0258(9) 0.0183(8) -0.0030(7) -0.0024(7) 0.0000(7)
C6 0.0213(9) 0.0261(9) 0.0175(8) 0.0032(7) -0.0031(7) 0.0019(7)
C7 0.0169(8) 0.0163(8) 0.0185(7) 0.0033(7) 0.0004(6) 0.0008(6)
C8 0.0159(7) 0.0167(8) 0.0172(8) -0.0041(6) -0.0032(6) -0.0006(6)
C9 0.0153(8) 0.0186(8) 0.0141(7) -0.0003(6) 0.0036(6) -0.0021(6)
C10 0.0146(7) 0.0157(8) 0.0153(7) -0.0011(6) -0.0009(6) -0.0014(6)
C11 0.0239(9) 0.0181(8) 0.0176(8) -0.0028(7) 0.0025(7) -0.0004(7)
C12 0.0238(9) 0.0152(8) 0.0198(8) -0.0010(7) 0.0017(7) -0.0001(7)
C13 0.0170(8) 0.0142(7) 0.0166(8) -0.0018(6) 0.0009(6) -0.0003(6)
C14 0.0194(8) 0.0147(8) 0.0158(7) -0.0004(6) 0.0017(6) 0.0024(6)
C15 0.0185(8) 0.0209(8) 0.0213(8) 0.0023(7) 0.0006(6) -0.0010(7)
C16 0.0180(8) 0.0143(8) 0.0148(7) 0.0013(6) 0.0009(6) -0.0005(6)
C17 0.0241(8) 0.0166(8) 0.0176(8) -0.0024(6) 0.0030(7) 0.0015(7)
C18 0.0230(9) 0.0184(8) 0.0177(8) 0.0027(7) 0.0008(7) 0.0005(7)
N1 0.0159(6) 0.0149(7) 0.0160(7) 0.0019(5) 0.0024(5) 0.0003(5)
N2 0.0155(7) 0.0151(7) 0.0153(6) 0.0036(5) -0.0027(5) -0.0010(5)
O1 0.0131(5) 0.0264(7) 0.0244(6) -0.0033(5) 0.0005(5) 0.0008(5)
O2 0.0207(6) 0.0264(7) 0.0233(6) -0.0047(6) -0.0005(5) -0.0040(5)
O3 0.0163(6) 0.0203(6) 0.0216(6) 0.0004(5) 0.0014(5) 0.0038(5)
O4 0.0182(6) 0.0282(7) 0.0211(6) -0.0028(5) 0.0049(5) -0.0020(5)
O5 0.0204(6) 0.0223(6) 0.0171(6) 0.0024(5) -0.0032(5) -0.0053(5)
O6 0.0150(5) 0.0196(6) 0.0173(5) 0.0034(5) -0.0004(4) -0.0018(5)
O7 0.0195(6) 0.0235(6) 0.0233(6) 0.0045(5) -0.0031(5) 0.0013(5)

loop_
_atom_type_symbol
_atom_type_description
_atom_type_scat_dispersion_real
_atom_type_scat_dispersion_imag
_atom_type_scat_source
C C 0.0033 0.0016 'International Tables Vol C Tables 4.2.6.8 and 6.1.1.4'
H H 0.0000 0.0000 'International Tables Vol C Tables 4.2.6.8 and 6.1.1.4'
N N 0.0061 0.0033 'International Tables Vol C Tables 4.2.6.8 and 6.1.1.4'
O O 0.0106 0.0060 'International Tables Vol C Tables 4.2.6.8 and 6.1.1.4'

loop_
_geom_angle_atom_site_label_1
_geom_angle_atom_site_label_2
_geom_angle_atom_site_label_3
_geom_angle
O2 C2 O1 125.09(14)
O2 C2 C3 122.76(15)
O1 C2 C3 112.15(13)
N1 C3 C4 114.10(13)
N1 C3 C2 107.90(12)
C4 C3 C2 116.71(13)
N1 C3 C7 99.52(12)
C4 C3 C7 105.38(12)
C2 C3 C7 111.92(13)
C3 C4 C5 104.84(13)
C6 C5 C4 101.94(14)
C7 C6 C5 104.24(14)
O3 C7 C6 110.33(13)
O3 C7 C3 105.42(12)
C6 C7 C3 105.34(13)
O4 C8 O3 123.81(15)
O4 C8 N1 127.96(16)
O3 C8 N1 108.22(14)
O5 C9 N2 123.18(15)
O5 C9 C10 120.65(14)
N2 C9 C10 116.17(13)
O6 C10 C9 110.65(12)
O6 C10 C11 106.13(13)
C9 C10 C11 115.62(12)
O6 C10 C16 102.01(11)
C9 C10 C16 116.93(13)
C11 C10 C16 104.12(13)
C10 C11 C12 102.28(13)
C11 C12 C13 103.11(13)
C14 C13 C18 114.37(14)
C14 C13 C12 102.86(13)
C18 C13 C12 115.74(14)
C14 C13 C16 99.35(13)
C18 C13 C16 119.17(14)
C12 C13 C16 102.84(12)
O7 C14 O6 121.24(14)
O7 C14 C13 131.01(15)
O6 C14 C13 107.72(13)
C17 C16 C15 109.04(13)
C17 C16 C10 113.78(13)
C15 C16 C10 113.43(13)
C17 C16 C13 113.54(13)
C15 C16 C13 115.12(13)
C10 C16 C13 91.17(12)
C8 N1 N2 121.38(14)
C8 N1 C3 115.25(13)
N2 N1 C3 121.74(13)
C9 N2 N1 118.18(13)
C2 O1 C1 117.03(13)
C8 O3 C7 111.15(12)
C14 O6 C10 105.52(12)

loop_
_geom_bond_atom_site_label_1
_geom_bond_atom_site_label_2
_geom_bond_distance
C1 O1 1.4595(19)
C2 O2 1.200(2)
C2 O1 1.335(2)
C2 C3 1.538(2)
C3 N1 1.451(2)
C3 C4 1.533(2)
C3 C7 1.573(2)
C4 C5 1.537(2)
C5 C6 1.534(3)
C6 C7 1.525(2)
C7 O3 1.454(2)
C8 O4 1.199(2)
C8 O3 1.358(2)
C8 N1 1.363(2)
C9 O5 1.2172(19)
C9 N2 1.367(2)
C9 C10 1.512(2)
C10 O6 1.4658(18)
C10 C11 1.531(2)
C10 C16 1.556(2)
C11 C12 1.546(2)
C12 C13 1.559(2)
C13 C14 1.513(2)
C13 C18 1.514(2)
C13 C16 1.560(2)
C14 O7 1.2003(18)
C14 O6 1.373(2)
C15 C16 1.532(2)
C16 C17 1.530(2)
N1 N2 1.3789(19)

loop_
_geom_torsion_atom_site_label_1
_geom_torsion_atom_site_label_2
_geom_torsion_atom_site_label_3
_geom_torsion_atom_site_label_4
_geom_torsion
O2 C2 C3 N1 -50.3(2)
O1 C2 C3 N1 129.97(14)
O2 C2 C3 C4 179.71(14)
O1 C2 C3 C4 -0.03(19)
O2 C2 C3 C7 58.2(2)
O1 C2 C3 C7 -121.53(14)
N1 C3 C4 C5 85.92(15)
C2 C3 C4 C5 -147.08(14)
C7 C3 C4 C5 -22.20(16)
C3 C4 C5 C6 39.63(16)
C4 C5 C6 C7 -42.06(17)
C5 C6 C7 O3 -84.93(16)
C5 C6 C7 C3 28.38(17)
N1 C3 C7 O3 -5.47(15)
C4 C3 C7 O3 112.93(13)
C2 C3 C7 O3 -119.25(13)
N1 C3 C7 C6 -122.18(14)
C4 C3 C7 C6 -3.78(17)
C2 C3 C7 C6 124.04(14)
O5 C9 C10 O6 161.13(14)
N2 C9 C10 O6 -18.97(19)
O5 C9 C10 C11 40.5(2)
N2 C9 C10 C11 -139.64(15)
O5 C9 C10 C16 -82.71(19)
N2 C9 C10 C16 97.19(17)
O6 C10 C11 C12 69.95(15)
C9 C10 C11 C12 -166.97(13)
C16 C10 C11 C12 -37.27(15)
C10 C11 C12 C13 1.05(16)
C11 C12 C13 C14 -67.75(15)
C11 C12 C13 C18 166.80(14)
C11 C12 C13 C16 35.13(16)
C18 C13 C14 O7 19.8(3)
C12 C13 C14 O7 -106.6(2)
C16 C13 C14 O7 147.85(18)
C18 C13 C14 O6 -162.25(13)
C12 C13 C14 O6 71.42(15)
C16 C13 C14 O6 -34.16(15)
O6 C10 C16 C17 62.52(16)
C9 C10 C16 C17 -58.31(17)
C11 C10 C16 C17 172.78(13)
O6 C10 C16 C15 -172.07(13)
C9 C10 C16 C15 67.09(18)
C11 C10 C16 C15 -61.81(16)
O6 C10 C16 C13 -53.93(13)
C9 C10 C16 C13 -174.77(13)
C11 C10 C16 C13 56.33(13)
C14 C13 C16 C17 -65.56(16)
C18 C13 C16 C17 59.25(19)
C12 C13 C16 C17 -171.15(13)
C14 C13 C16 C15 167.77(13)
C18 C13 C16 C15 -67.42(19)
C12 C13 C16 C15 62.18(17)
C14 C13 C16 C10 51.11(13)
C18 C13 C16 C10 175.92(14)
C12 C13 C16 C10 -54.49(13)
O4 C8 N1 N2 9.7(3)
O3 C8 N1 N2 -171.22(13)
O4 C8 N1 C3 175.36(16)
O3 C8 N1 C3 -5.56(18)
C4 C3 N1 C8 -104.85(16)
C2 C3 N1 C8 123.70(15)
C7 C3 N1 C8 6.84(17)
C4 C3 N1 N2 60.75(18)
C2 C3 N1 N2 -70.69(18)
C7 C3 N1 N2 172.44(13)
O5 C9 N2 N1 6.1(2)
C10 C9 N2 N1 -173.78(13)
C8 N1 N2 C9 65.20(19)
C3 N1 N2 C9 -99.52(17)
O2 C2 O1 C1 0.6(2)
C3 C2 O1 C1 -179.70(13)
O4 C8 O3 C7 -179.62(15)
N1 C8 O3 C7 1.26(17)
C6 C7 O3 C8 116.16(15)
C3 C7 O3 C8 2.91(16)
O7 C14 O6 C10 176.96(15)
C13 C14 O6 C10 -1.26(16)
C9 C10 O6 C14 161.80(12)
C11 C10 O6 C14 -72.04(15)
C16 C10 O6 C14 36.70(15)
